data_7118893
loop_
_publ_author_name
'Brown, Jessie L.'
'Gaunt, Andrew J.'
'King, David M.'
'Liddle, Stephen T.'
'Reilly, Sean D.'
'Scott, Brian L.'
'Wooles, Ashley J.'

_publ_section_title
;
 Neptunium and plutonium complexes with a sterically encumbered
 triamidoamine (TREN) scaffold.
;
_journal_issue 31
_journal_name_full 'Chemical communications (Cambridge, England)'
_journal_page_first 5428
_journal_page_last 5431
_journal_paper_doi 10.1039/c6cc01656a
_journal_volume 52
_journal_year 2016
_chemical_formula_sum 'C33 H75 Cl N4 Pu Si3'
_chemical_formula_weight 886.69
_chemical_name_systematic
; 
 ? 
;
_space_group_IT_number 14
_symmetry_cell_setting monoclinic
_symmetry_space_group_name_Hall '-P 2yn'
_symmetry_space_group_name_H-M 'P 1 21/n 1'
_atom_sites_solution_hydrogens geom
_atom_sites_solution_primary direct
_atom_sites_solution_secondary difmap
_audit_creation_method SHELXL-97
_audit_update_record
;
2016-02-08 deposited with the CCDC.
2016-03-11 downloaded from the CCDC.
;
_cell_angle_alpha 90.00
_cell_angle_beta 90.5460(10)
_cell_angle_gamma 90.00
_cell_formula_units_Z 4
_cell_length_a 13.0136(10)
_cell_length_b 15.5458(12)
_cell_length_c 20.4330(15)
_cell_measurement_reflns_used 9494
_cell_measurement_temperature 100(1)
_cell_measurement_theta_max 34.91
_cell_measurement_theta_min 2.86
_cell_volume 4133.5(5)
_computing_cell_refinement 'SAINT+, v. 7.66a (Bruker AXS, 2009)'
_computing_data_collection 'APEX II, v. 7.0 (Bruker AXS, 2009)'
_computing_data_reduction 'SAINT+, v. 7.66a (Bruker AXS, 2009)'
_computing_molecular_graphics 'SHELXTL, v. 6.14, (Bruker AXS, 2000)'
_computing_publication_material 'SHELXTL, v. 6.14, (Bruker AXS, 2000)'
_computing_structure_refinement 'SHELXL-97 (Sheldrick, 1997)'
_computing_structure_solution 'SHELXS-97 (Sheldrick, 1990)'
_diffrn_ambient_temperature 100(1)
_diffrn_measured_fraction_theta_full 0.996
_diffrn_measured_fraction_theta_max 0.934
_diffrn_measurement_device_type 'Bruker D8 with APEXII CCD'
_diffrn_measurement_method '\w scans'
_diffrn_radiation_monochromator graphite
_diffrn_radiation_source 'fine-focus sealed tube'
_diffrn_radiation_type MoK\a
_diffrn_radiation_wavelength 0.71073
_diffrn_reflns_av_R_equivalents 0.0250
_diffrn_reflns_av_sigmaI/netI 0.0190
_diffrn_reflns_limit_h_max 21
_diffrn_reflns_limit_h_min -20
_diffrn_reflns_limit_k_max 25
_diffrn_reflns_limit_k_min -24
_diffrn_reflns_limit_l_max 32
_diffrn_reflns_limit_l_min -32
_diffrn_reflns_number 94248
_diffrn_reflns_theta_full 25.00
_diffrn_reflns_theta_max 35.36
_diffrn_reflns_theta_min 2.26
_diffrn_standards_decay_% 0
_diffrn_standards_interval_count 0
_diffrn_standards_interval_time 0
_diffrn_standards_number 0
_exptl_absorpt_coefficient_mu 1.772
_exptl_absorpt_correction_T_max 0.7769
_exptl_absorpt_correction_T_min 0.4711
_exptl_absorpt_correction_type multi-scan
_exptl_absorpt_process_details 'SADABS v. 2.03 (Sheldrick, 2008)'
_exptl_crystal_colour green
_exptl_crystal_density_diffrn 1.430
_exptl_crystal_density_method 'not measured'
_exptl_crystal_description block
_exptl_crystal_F_000 1816
_exptl_crystal_size_max 0.50
_exptl_crystal_size_mid 0.20
_exptl_crystal_size_min 0.15
_refine_diff_density_max 2.936
_refine_diff_density_min -2.509
_refine_diff_density_rms 0.222
_refine_ls_extinction_method none
_refine_ls_goodness_of_fit_ref 1.904
_refine_ls_hydrogen_treatment constr
_refine_ls_matrix_type full
_refine_ls_number_parameters 397
_refine_ls_number_reflns 17439
_refine_ls_number_restraints 0
_refine_ls_restrained_S_all 1.904
_refine_ls_R_factor_all 0.0374
_refine_ls_R_factor_gt 0.0291
_refine_ls_shift/su_max 0.004
_refine_ls_shift/su_mean 0.000
_refine_ls_structure_factor_coef Fsqd
_refine_ls_weighting_details 'calc w=1/[\s^2^(Fo^2^)+(0.0290P)^2^+0.0000P] where P=(Fo^2^+2Fc^2^)/3'
_refine_ls_weighting_scheme calc
_refine_ls_wR_factor_gt 0.0764
_refine_ls_wR_factor_ref 0.0838
_reflns_number_gt 15337
_reflns_number_total 17439
_reflns_threshold_expression >2sigma(I)
_cod_data_source_file c6cc01656a2.cif
_cod_data_source_block dq0215
_cod_depositor_comments 'Adding full bibliography for 7118893--7118894.cif.'
_cod_original_sg_symbol_H-M 'P 21/n'
_cod_database_code 7118893

loop_
_symmetry_equiv_pos_as_xyz
'x, y, z'
'-x+1/2, y+1/2, -z+1/2'
'-x, -y, -z'
'x-1/2, -y-1/2, z-1/2'

loop_
_atom_site_label
_atom_site_type_symbol
_atom_site_fract_x
_atom_site_fract_y
_atom_site_fract_z
_atom_site_U_iso_or_equiv
_atom_site_adp_type
_atom_site_occupancy
_atom_site_symmetry_multiplicity
_atom_site_calc_flag
_atom_site_refinement_flags
Pu1 Pu 0.617487(5) 0.381162(4) 0.254093(3) 0.01091(3) Uani 1 1 d .
Cl1 Cl 0.69046(4) 0.22584(3) 0.26278(3) 0.02251(10) Uani 1 1 d .
Si1 Si 0.35105(4) 0.31159(4) 0.25772(3) 0.01544(10) Uani 1 1 d .
Si2 Si 0.76208(5) 0.41875(4) 0.40523(3) 0.01774(10) Uani 1 1 d .
Si3 Si 0.72635(5) 0.39783(4) 0.09200(3) 0.01796(11) Uani 1 1 d .
N1 N 0.55901(13) 0.53955(10) 0.25364(8) 0.0143(3) Uani 1 1 d .
N2 N 0.44989(14) 0.38407(9) 0.27598(9) 0.0140(3) Uani 1 1 d .
N3 N 0.70749(13) 0.44971(11) 0.33025(8) 0.0160(3) Uani 1 1 d .
N4 N 0.64600(13) 0.43425(11) 0.15443(8) 0.0165(3) Uani 1 1 d .
C1 C 0.44784(15) 0.54175(12) 0.26682(10) 0.0171(3) Uani 1 1 d .
H1A H 0.4096 0.5400 0.2259 0.021 Uiso 1 1 calc R
H1B H 0.4306 0.5947 0.2893 0.021 Uiso 1 1 calc R
C2 C 0.41890(16) 0.46499(12) 0.30890(10) 0.0173(3) Uani 1 1 d .
H2A H 0.4530 0.4692 0.3512 0.021 Uiso 1 1 calc R
H2B H 0.3453 0.4648 0.3159 0.021 Uiso 1 1 calc R
C3 C 0.61984(16) 0.58471(12) 0.30542(10) 0.0178(3) Uani 1 1 d .
H3A H 0.5846 0.5815 0.3470 0.021 Uiso 1 1 calc R
H3B H 0.6284 0.6448 0.2940 0.021 Uiso 1 1 calc R
C4 C 0.72383(16) 0.54090(13) 0.31055(11) 0.0189(4) Uani 1 1 d .
H4A H 0.7583 0.5432 0.2687 0.023 Uiso 1 1 calc R
H4B H 0.7665 0.5700 0.3428 0.023 Uiso 1 1 calc R
C5 C 0.58355(16) 0.57674(13) 0.18838(10) 0.0182(4) Uani 1 1 d .
H5A H 0.6521 0.6012 0.1894 0.022 Uiso 1 1 calc R
H5B H 0.5352 0.6223 0.1778 0.022 Uiso 1 1 calc R
C6 C 0.57746(16) 0.50705(13) 0.13660(10) 0.0189(4) Uani 1 1 d .
H6A H 0.5072 0.4867 0.1326 0.023 Uiso 1 1 calc R
H6B H 0.5977 0.5305 0.0947 0.023 Uiso 1 1 calc R
C7 C 0.26287(18) 0.35063(15) 0.18893(12) 0.0236(4) Uani 1 1 d .
H7 H 0.2184 0.3020 0.1773 0.028 Uiso 1 1 calc R
C8 C 0.3215(2) 0.37444(18) 0.12701(14) 0.0322(6) Uani 1 1 d .
H8A H 0.2737 0.3819 0.0913 0.048 Uiso 1 1 calc R
H8B H 0.3689 0.3293 0.1166 0.048 Uiso 1 1 calc R
H8C H 0.3585 0.4271 0.1342 0.048 Uiso 1 1 calc R
C9 C 0.1910(2) 0.42552(18) 0.20711(15) 0.0366(6) Uani 1 1 d .
H9A H 0.2312 0.4737 0.2217 0.055 Uiso 1 1 calc R
H9B H 0.1460 0.4076 0.2415 0.055 Uiso 1 1 calc R
H9C H 0.1509 0.4419 0.1694 0.055 Uiso 1 1 calc R
C10 C 0.26497(17) 0.29517(14) 0.33113(12) 0.0229(4) Uani 1 1 d .
H10 H 0.2242 0.3479 0.3351 0.027 Uiso 1 1 calc R
C11 C 0.3214(2) 0.28444(18) 0.39649(12) 0.0308(5) Uani 1 1 d .
H11A H 0.2727 0.2858 0.4315 0.046 Uiso 1 1 calc R
H11B H 0.3700 0.3304 0.4021 0.046 Uiso 1 1 calc R
H11C H 0.3570 0.2304 0.3970 0.046 Uiso 1 1 calc R
C12 C 0.18742(19) 0.22184(17) 0.32097(15) 0.0332(6) Uani 1 1 d .
H12A H 0.2237 0.1688 0.3145 0.050 Uiso 1 1 calc R
H12B H 0.1454 0.2338 0.2832 0.050 Uiso 1 1 calc R
H12C H 0.1447 0.2171 0.3588 0.050 Uiso 1 1 calc R
C13 C 0.41404(17) 0.20734(14) 0.23014(11) 0.0220(4) Uani 1 1 d .
H13 H 0.4760 0.2238 0.2063 0.026 Uiso 1 1 calc R
C14 C 0.3477(2) 0.15399(17) 0.18223(16) 0.0386(7) Uani 1 1 d .
H14A H 0.3837 0.1023 0.1708 0.058 Uiso 1 1 calc R
H14B H 0.3343 0.1871 0.1434 0.058 Uiso 1 1 calc R
H14C H 0.2839 0.1394 0.2026 0.058 Uiso 1 1 calc R
C15 C 0.4499(2) 0.14944(15) 0.28693(13) 0.0274(5) Uani 1 1 d .
H15A H 0.3911 0.1254 0.3083 0.041 Uiso 1 1 calc R
H15B H 0.4891 0.1829 0.3178 0.041 Uiso 1 1 calc R
H15C H 0.4919 0.1038 0.2702 0.041 Uiso 1 1 calc R
C16 C 0.70353(19) 0.31265(15) 0.43056(11) 0.0249(4) Uani 1 1 d .
H16 H 0.7272 0.2700 0.3988 0.030 Uiso 1 1 calc R
C17 C 0.5863(2) 0.30799(16) 0.42951(13) 0.0293(5) Uani 1 1 d .
H17A H 0.5650 0.2493 0.4350 0.044 Uiso 1 1 calc R
H17B H 0.5608 0.3294 0.3884 0.044 Uiso 1 1 calc R
H17C H 0.5595 0.3423 0.4645 0.044 Uiso 1 1 calc R
C18 C 0.7443(3) 0.2825(2) 0.49810(15) 0.0466(8) Uani 1 1 d .
H18A H 0.7201 0.3208 0.5314 0.070 Uiso 1 1 calc R
H18B H 0.8181 0.2827 0.4981 0.070 Uiso 1 1 calc R
H18C H 0.7201 0.2253 0.5067 0.070 Uiso 1 1 calc R
C19 C 0.74058(19) 0.50803(16) 0.46753(11) 0.0256(4) Uani 1 1 d .
H19 H 0.7527 0.5621 0.4442 0.031 Uiso 1 1 calc R
C20 C 0.8151(2) 0.5083(2) 0.52618(14) 0.0411(7) Uani 1 1 d .
H20A H 0.8002 0.5565 0.5539 0.062 Uiso 1 1 calc R
H20B H 0.8843 0.5126 0.5108 0.062 Uiso 1 1 calc R
H20C H 0.8073 0.4559 0.5505 0.062 Uiso 1 1 calc R
C21 C 0.6296(2) 0.5122(2) 0.49131(14) 0.0358(6) Uani 1 1 d .
H21A H 0.6172 0.4656 0.5210 0.054 Uiso 1 1 calc R
H21B H 0.5835 0.5077 0.4545 0.054 Uiso 1 1 calc R
H21C H 0.6184 0.5659 0.5133 0.054 Uiso 1 1 calc R
C22 C 0.90588(19) 0.40139(18) 0.39840(13) 0.0279(5) Uani 1 1 d .
H22 H 0.9335 0.3982 0.4431 0.033 Uiso 1 1 calc R
C23 C 0.95976(19) 0.4766(2) 0.36478(14) 0.0346(6) Uani 1 1 d .
H23A H 1.0324 0.4660 0.3638 0.052 Uiso 1 1 calc R
H23B H 0.9468 0.5287 0.3886 0.052 Uiso 1 1 calc R
H23C H 0.9339 0.4823 0.3208 0.052 Uiso 1 1 calc R
C24 C 0.9327(3) 0.3166(2) 0.36481(19) 0.0473(8) Uani 1 1 d .
H24A H 0.9008 0.3148 0.3222 0.071 Uiso 1 1 calc R
H24B H 0.9081 0.2694 0.3906 0.071 Uiso 1 1 calc R
H24C H 1.0059 0.3122 0.3604 0.071 Uiso 1 1 calc R
C25 C 0.6510(2) 0.32983(16) 0.03110(11) 0.0267(5) Uani 1 1 d .
H25 H 0.6997 0.3101 -0.0020 0.032 Uiso 1 1 calc R
C26 C 0.6048(3) 0.24902(18) 0.06305(17) 0.0419(7) Uani 1 1 d .
H26A H 0.5536 0.2659 0.0940 0.063 Uiso 1 1 calc R
H26B H 0.6582 0.2174 0.0851 0.063 Uiso 1 1 calc R
H26C H 0.5739 0.2134 0.0299 0.063 Uiso 1 1 calc R
C27 C 0.5659(3) 0.38009(18) -0.00513(14) 0.0362(6) Uani 1 1 d .
H27A H 0.5328 0.3431 -0.0365 0.054 Uiso 1 1 calc R
H27B H 0.5956 0.4284 -0.0273 0.054 Uiso 1 1 calc R
H27C H 0.5163 0.4001 0.0258 0.054 Uiso 1 1 calc R
C28 C 0.7825(2) 0.49236(16) 0.04488(12) 0.0284(5) Uani 1 1 d .
H28 H 0.7238 0.5255 0.0282 0.034 Uiso 1 1 calc R
C29 C 0.8458(3) 0.5544(2) 0.08707(18) 0.0606(11) Uani 1 1 d .
H29A H 0.9089 0.5270 0.1002 0.091 Uiso 1 1 calc R
H29B H 0.8075 0.5697 0.1252 0.091 Uiso 1 1 calc R
H29C H 0.8609 0.6052 0.0623 0.091 Uiso 1 1 calc R
C30 C 0.8446(3) 0.4658(2) -0.01524(15) 0.0408(7) Uani 1 1 d .
H30A H 0.8670 0.5164 -0.0380 0.061 Uiso 1 1 calc R
H30B H 0.8024 0.4316 -0.0438 0.061 Uiso 1 1 calc R
H30C H 0.9034 0.4330 -0.0015 0.061 Uiso 1 1 calc R
C31 C 0.82894(18) 0.32651(17) 0.13025(11) 0.0244(4) Uani 1 1 d .
H31 H 0.7915 0.2814 0.1535 0.029 Uiso 1 1 calc R
C32 C 0.8961(3) 0.2793(2) 0.08090(15) 0.0500(9) Uani 1 1 d .
H32A H 0.9363 0.3203 0.0571 0.075 Uiso 1 1 calc R
H32B H 0.8531 0.2478 0.0509 0.075 Uiso 1 1 calc R
H32C H 0.9410 0.2403 0.1037 0.075 Uiso 1 1 calc R
C33 C 0.8960(3) 0.3701(2) 0.1820(2) 0.0577(11) Uani 1 1 d .
H33A H 0.9325 0.3272 0.2067 0.086 Uiso 1 1 calc R
H33B H 0.8534 0.4031 0.2108 0.086 Uiso 1 1 calc R
H33C H 0.9442 0.4076 0.1610 0.086 Uiso 1 1 calc R

loop_
_atom_site_aniso_label
_atom_site_aniso_U_11
_atom_site_aniso_U_22
_atom_site_aniso_U_33
_atom_site_aniso_U_23
_atom_site_aniso_U_13
_atom_site_aniso_U_12
Pu1 0.01166(4) 0.00945(4) 0.01159(4) -0.00016(2) -0.00099(2) 0.00094(2)
Cl1 0.0242(2) 0.01460(19) 0.0288(2) 0.00143(17) 0.00321(19) 0.00542(17)
Si1 0.0136(2) 0.0145(2) 0.0181(2) -0.00202(18) -0.00063(19) -0.00184(18)
Si2 0.0171(2) 0.0205(3) 0.0155(2) 0.00035(19) -0.00460(19) 0.0007(2)
Si3 0.0199(3) 0.0203(2) 0.0137(2) 0.0006(2) 0.0019(2) 0.0032(2)
N1 0.0137(7) 0.0129(6) 0.0163(7) -0.0002(5) -0.0012(5) 0.0001(5)
N2 0.0147(7) 0.0124(7) 0.0151(7) -0.0013(5) 0.0001(6) -0.0013(5)
N3 0.0160(7) 0.0144(7) 0.0175(7) 0.0011(6) -0.0027(6) -0.0010(6)
N4 0.0179(7) 0.0166(7) 0.0148(7) -0.0005(6) 0.0002(6) 0.0028(6)
C1 0.0151(8) 0.0139(8) 0.0224(9) 0.0000(7) 0.0000(7) 0.0007(6)
C2 0.0164(8) 0.0164(8) 0.0191(9) -0.0028(7) 0.0023(7) 0.0004(7)
C3 0.0209(9) 0.0129(8) 0.0196(9) -0.0014(7) -0.0015(7) -0.0005(7)
C4 0.0189(9) 0.0151(8) 0.0226(9) 0.0010(7) -0.0046(7) -0.0035(7)
C5 0.0199(9) 0.0151(8) 0.0197(9) 0.0033(7) 0.0012(7) 0.0014(7)
C6 0.0202(9) 0.0214(9) 0.0153(8) 0.0017(7) -0.0015(7) 0.0031(7)
C7 0.0197(10) 0.0224(10) 0.0285(11) -0.0019(8) -0.0071(8) -0.0012(8)
C8 0.0310(13) 0.0421(15) 0.0234(12) 0.0011(10) -0.0067(10) -0.0043(10)
C9 0.0303(13) 0.0356(14) 0.0436(15) -0.0006(12) -0.0127(11) 0.0077(11)
C10 0.0210(10) 0.0199(9) 0.0279(11) -0.0014(8) 0.0052(8) -0.0048(8)
C11 0.0335(13) 0.0333(12) 0.0255(11) 0.0036(9) 0.0062(10) -0.0090(10)
C12 0.0237(11) 0.0286(12) 0.0474(16) -0.0050(11) 0.0061(10) -0.0099(9)
C13 0.0213(9) 0.0187(9) 0.0258(10) -0.0062(8) -0.0036(8) 0.0000(7)
C14 0.0403(15) 0.0281(13) 0.0471(16) -0.0194(12) -0.0145(13) 0.0055(11)
C15 0.0276(11) 0.0175(9) 0.0372(13) -0.0011(9) -0.0010(10) 0.0009(8)
C16 0.0317(12) 0.0221(10) 0.0208(10) 0.0049(8) -0.0074(8) -0.0010(8)
C17 0.0335(12) 0.0268(11) 0.0276(11) 0.0065(9) -0.0029(9) -0.0066(9)
C18 0.0514(18) 0.0515(18) 0.0367(15) 0.0218(14) -0.0193(14) -0.0103(15)
C19 0.0258(11) 0.0308(11) 0.0202(10) -0.0071(8) -0.0039(8) -0.0019(9)
C20 0.0414(15) 0.0546(18) 0.0269(12) -0.0131(12) -0.0142(11) 0.0001(13)
C21 0.0335(13) 0.0436(15) 0.0305(13) -0.0153(11) 0.0036(10) 0.0021(11)
C22 0.0183(10) 0.0370(12) 0.0281(12) 0.0013(10) -0.0064(9) 0.0046(9)
C23 0.0183(10) 0.0469(15) 0.0384(14) 0.0027(12) -0.0040(10) -0.0022(10)
C24 0.0336(15) 0.0441(17) 0.064(2) -0.0064(16) 0.0026(15) 0.0166(13)
C25 0.0303(11) 0.0292(11) 0.0206(10) -0.0085(8) -0.0019(8) 0.0078(9)
C26 0.0473(17) 0.0274(12) 0.0508(18) -0.0075(12) -0.0092(14) -0.0039(12)
C27 0.0396(15) 0.0444(16) 0.0244(12) -0.0072(10) -0.0113(11) 0.0074(11)
C28 0.0317(12) 0.0275(11) 0.0263(11) 0.0067(9) 0.0093(9) 0.0020(9)
C29 0.083(3) 0.0457(18) 0.053(2) -0.0067(16) 0.029(2) -0.0328(19)
C30 0.0443(16) 0.0462(16) 0.0323(14) 0.0120(12) 0.0163(12) 0.0047(13)
C31 0.0212(10) 0.0318(11) 0.0202(10) 0.0049(8) 0.0039(8) 0.0075(9)
C32 0.0546(19) 0.061(2) 0.0342(15) 0.0103(14) 0.0138(14) 0.0406(17)
C33 0.0422(19) 0.064(2) 0.066(3) -0.0202(18) -0.0314(18) 0.0201(16)

loop_
_atom_type_symbol
_atom_type_description
_atom_type_scat_dispersion_real
_atom_type_scat_dispersion_imag
_atom_type_scat_source
C C 0.0033 0.0016 'International Tables Vol C Tables 4.2.6.8 and 6.1.1.4'
H H 0.0000 0.0000 'International Tables Vol C Tables 4.2.6.8 and 6.1.1.4'
N N 0.0061 0.0033 'International Tables Vol C Tables 4.2.6.8 and 6.1.1.4'
Si Si 0.0817 0.0704 'International Tables Vol C Tables 4.2.6.8 and 6.1.1.4'
Pu Pu -9.4100 4.3056 'International Tables Vol C Tables 4.2.6.8 and 6.1.1.4'
Cl Cl 0.1484 0.1585 'International Tables Vol C Tables 4.2.6.8 and 6.1.1.4'

loop_
_geom_angle_atom_site_label_1
_geom_angle_atom_site_label_2
_geom_angle_atom_site_label_3
_geom_angle
N3 Pu1 N2 111.18(6)
N3 Pu1 N4 111.85(6)
N2 Pu1 N4 110.29(6)
N3 Pu1 N1 72.34(6)
N2 Pu1 N1 72.07(5)
N4 Pu1 N1 72.24(6)
N3 Pu1 Cl1 102.05(4)
N2 Pu1 Cl1 111.24(4)
N4 Pu1 Cl1 110.00(4)
N1 Pu1 Cl1 174.35(4)
N3 Pu1 C4 27.17(6)
N2 Pu1 C4 110.31(6)
N4 Pu1 C4 88.01(6)
N1 Pu1 C4 50.14(5)
Cl1 Pu1 C4 124.32(4)
N2 Si1 C10 110.90(9)
N2 Si1 C13 107.10(9)
C10 Si1 C13 112.24(10)
N2 Si1 C7 112.89(9)
C10 Si1 C7 105.66(11)
C13 Si1 C7 108.11(10)
N3 Si2 C16 108.55(9)
N3 Si2 C22 111.54(10)
C16 Si2 C22 107.24(12)
N3 Si2 C19 108.88(10)
C16 Si2 C19 112.97(11)
C22 Si2 C19 107.69(11)
N4 Si3 C31 108.14(9)
N4 Si3 C25 110.45(10)
C31 Si3 C25 107.55(11)
N4 Si3 C28 110.67(10)
C31 Si3 C28 112.75(12)
C25 Si3 C28 107.23(12)
C1 N1 C5 111.92(15)
C1 N1 C3 112.01(16)
C5 N1 C3 109.59(16)
C1 N1 Pu1 108.16(11)
C5 N1 Pu1 107.94(11)
C3 N1 Pu1 107.01(11)
C2 N2 Si1 116.15(13)
C2 N2 Pu1 112.23(12)
Si1 N2 Pu1 131.53(9)
C4 N3 Si2 116.14(13)
C4 N3 Pu1 110.14(12)
Si2 N3 Pu1 133.72(9)
C6 N4 Si3 115.43(13)
C6 N4 Pu1 113.65(12)
Si3 N4 Pu1 130.60(9)
N1 C1 C2 109.50(16)
N2 C2 C1 109.82(16)
N1 C3 C4 107.74(16)
N3 C4 C3 108.44(16)
N3 C4 Pu1 42.70(9)
C3 C4 Pu1 86.48(11)
N1 C5 C6 109.68(16)
N4 C6 C5 110.26(16)
C8 C7 C9 109.0(2)
C8 C7 Si1 112.71(17)
C9 C7 Si1 115.20(17)
C11 C10 C12 110.3(2)
C11 C10 Si1 115.05(16)
C12 C10 Si1 112.65(17)
C15 C13 C14 109.2(2)
C15 C13 Si1 113.79(16)
C14 C13 Si1 113.97(16)
C17 C16 C18 109.4(2)
C17 C16 Si2 116.27(16)
C18 C16 Si2 111.86(18)
C21 C19 C20 110.1(2)
C21 C19 Si2 112.82(17)
C20 C19 Si2 115.34(18)
C24 C22 C23 110.5(3)
C24 C22 Si2 112.6(2)
C23 C22 Si2 112.40(18)
C27 C25 C26 109.6(2)
C27 C25 Si3 113.41(17)
C26 C25 Si3 112.18(18)
C29 C28 C30 109.6(2)
C29 C28 Si3 114.1(2)
C30 C28 Si3 113.88(19)
C33 C31 C32 110.1(3)
C33 C31 Si3 114.9(2)
C32 C31 Si3 114.39(18)

loop_
_geom_bond_atom_site_label_1
_geom_bond_atom_site_label_2
_geom_bond_distance
Pu1 N3 2.2122(17)
Pu1 N2 2.2311(18)
Pu1 N4 2.2317(17)
Pu1 N1 2.5772(16)
Pu1 Cl1 2.6001(5)
Pu1 C4 3.063(2)
Si1 N2 1.7475(17)
Si1 C10 1.898(2)
Si1 C13 1.904(2)
Si1 C7 1.905(2)
Si2 N3 1.7501(18)
Si2 C16 1.891(2)
Si2 C22 1.897(3)
Si2 C19 1.906(2)
Si3 N4 1.7511(18)
Si3 C31 1.898(2)
Si3 C25 1.898(2)
Si3 C28 1.906(2)
N1 C1 1.474(3)
N1 C5 1.491(3)
N1 C3 1.491(3)
N2 C2 1.484(2)
N3 C4 1.489(3)
N4 C6 1.484(3)
C1 C2 1.520(3)
C3 C4 1.518(3)
C5 C6 1.516(3)
C7 C8 1.529(4)
C7 C9 1.541(4)
C10 C11 1.527(3)
C10 C12 1.535(3)
C13 C15 1.538(3)
C13 C14 1.541(3)
C16 C17 1.527(4)
C16 C18 1.547(3)
C19 C21 1.530(4)
C19 C20 1.534(3)
C22 C24 1.528(4)
C22 C23 1.530(4)
C25 C27 1.539(4)
C25 C26 1.540(4)
C28 C29 1.529(4)
C28 C30 1.534(4)
C31 C33 1.523(4)
C31 C32 1.528(4)
